data_2015305
loop_
_publ_author_name
'Lu, Li-Ping'
'Yao, Shu-Qin'
'Zhu, Miao-Li'

_publ_section_title
;<i>cis</i>-Diaqua[(<i>E</i>)-2-(2-oxidobenzylideneamino-\k^2^<i>N</i>,<i>O</i>)benzoato-\k<i>O</i>]copper(II):
 tubes built from O---H&#x00B7;&#x00B7;&#x00B7;O hydrogen-bonding, \p--\p and
 C---H&#x00B7;&#x00B7;&#x00B7;\p interactions
;
_journal_coeditor_code GD3011
_journal_issue 5
_journal_name_full 'Acta Crystallographica Section C'
_journal_page_first m220
_journal_page_last m222
_journal_paper_doi 10.1107/S0108270106013242
_journal_volume 62
_journal_year 2006
_chemical_formula_iupac '[Cu (C14 H9 N O3) (H2 O)2]'
_chemical_formula_moiety 'C14 H13 Cu N O5'
_chemical_formula_sum 'C14 H13 Cu N O5'
_chemical_formula_weight 338.81
_chemical_name_systematic
;
cis-Diaqua[(E)-2-(2-oxidobenzylideneamino-\kO)benzoato-\kO']copper(II)
;
_space_group_IT_number 148
_symmetry_cell_setting trigonal
_symmetry_space_group_name_Hall '-R 3'
_symmetry_space_group_name_H-M 'R -3 :H'
_atom_sites_solution_hydrogens geom
_atom_sites_solution_primary direct
_atom_sites_solution_secondary difmap
_audit_creation_method SHELXL-97
_cell_angle_alpha 90.00
_cell_angle_beta 90.00
_cell_angle_gamma 120.00
_cell_formula_units_Z 36
_cell_length_a 46.263(2)
_cell_length_b 46.263(2)
_cell_length_c 7.2030(7)
_cell_measurement_reflns_used 1391
_cell_measurement_temperature 298(2)
_cell_measurement_theta_max 16.97
_cell_measurement_theta_min 2.33
_cell_volume 13350.9(15)
_computing_cell_refinement 'SAINT (Bruker, 2000)'
_computing_data_collection 'SMART (Bruker, 2000)'
_computing_data_reduction SAINT
_computing_molecular_graphics 'SHELXTL/PC (Sheldrick, 1999)'
_computing_publication_material SHELXTL/PC
_computing_structure_refinement 'SHELXL97 (Sheldrick, 1997)'
_computing_structure_solution 'SHELXS97 (Sheldrick, 1997)'
_diffrn_ambient_temperature 298(2)
_diffrn_measured_fraction_theta_full 0.998
_diffrn_measured_fraction_theta_max 0.998
_diffrn_measurement_device_type 'Bruker SMART 1K CCD area-detector'
_diffrn_measurement_method \w
_diffrn_radiation_monochromator graphite
_diffrn_radiation_source 'fine-focus sealed tube'
_diffrn_radiation_type MoK\a
_diffrn_radiation_wavelength 0.71073
_diffrn_reflns_av_R_equivalents 0.0000
_diffrn_reflns_av_sigmaI/netI 0.1000
_diffrn_reflns_limit_h_max 26
_diffrn_reflns_limit_h_min -54
_diffrn_reflns_limit_k_max 55
_diffrn_reflns_limit_k_min 0
_diffrn_reflns_limit_l_max 8
_diffrn_reflns_limit_l_min 0
_diffrn_reflns_number 5220
_diffrn_reflns_theta_full 25.00
_diffrn_reflns_theta_max 25.00
_diffrn_reflns_theta_min 1.52
_diffrn_standards_number 0
_exptl_absorpt_coefficient_mu 1.491
_exptl_absorpt_correction_T_max 0.9852
_exptl_absorpt_correction_T_min 0.7153
_exptl_absorpt_correction_type multi-scan
_exptl_absorpt_process_details '(SADABS; Sheldrick, 2000)'
_exptl_crystal_colour dark-blue
_exptl_crystal_density_diffrn 1.517
_exptl_crystal_density_method 'not measured'
_exptl_crystal_description needles
_exptl_crystal_F_000 6228
_exptl_crystal_size_max 0.24
_exptl_crystal_size_mid 0.09
_exptl_crystal_size_min 0.01
_refine_diff_density_max 0.631
_refine_diff_density_min -0.609
_refine_ls_extinction_method none
_refine_ls_goodness_of_fit_ref 1.039
_refine_ls_hydrogen_treatment constr
_refine_ls_matrix_type full
_refine_ls_number_parameters 379
_refine_ls_number_reflns 5220
_refine_ls_number_restraints 0
_refine_ls_restrained_S_all 1.039
_refine_ls_R_factor_all 0.1059
_refine_ls_R_factor_gt 0.0716
_refine_ls_shift/su_max 0.001
_refine_ls_shift/su_mean 0.000
_refine_ls_structure_factor_coef Fsqd
_refine_ls_weighting_details 'calc w=1/[\s^2^(Fo^2^)+(0.0697P)^2^+7.9408P] where P=(Fo^2^+2Fc^2^)/3'
_refine_ls_weighting_scheme calc
_refine_ls_wR_factor_gt 0.1458
_refine_ls_wR_factor_ref 0.1602
_reflns_number_gt 3659
_reflns_number_total 5220
_reflns_threshold_expression I>2\s(I)
_cod_data_source_file gd3011.cif
_cod_data_source_block I
_cod_original_sg_symbol_H-M 'R -3'
_cod_database_code 2015305
_cod_database_fobs_code 2015305

loop_
_symmetry_equiv_pos_as_xyz
'x, y, z'
'-y, x-y, z'
'-x+y, -x, z'
'x+2/3, y+1/3, z+1/3'
'-y+2/3, x-y+1/3, z+1/3'
'-x+y+2/3, -x+1/3, z+1/3'
'x+1/3, y+2/3, z+2/3'
'-y+1/3, x-y+2/3, z+2/3'
'-x+y+1/3, -x+2/3, z+2/3'
'-x, -y, -z'
'y, -x+y, -z'
'x-y, x, -z'
'-x+2/3, -y+1/3, -z+1/3'
'y+2/3, -x+y+1/3, -z+1/3'
'x-y+2/3, x+1/3, -z+1/3'
'-x+1/3, -y+2/3, -z+2/3'
'y+1/3, -x+y+2/3, -z+2/3'
'x-y+1/3, x+2/3, -z+2/3'

loop_
_atom_site_type_symbol
_atom_site_label
_atom_site_fract_x
_atom_site_fract_y
_atom_site_fract_z
_atom_site_U_iso_or_equiv
_atom_site_adp_type
_atom_site_calc_flag
_atom_site_refinement_flags
_atom_site_occupancy
Cu Cu1 0.190904(18) 0.222020(19) 0.97110(10) 0.0251(2) Uani d . 1
O O1 0.16768(10) 0.19144(11) 0.7725(5) 0.0314(10) Uani d . 1
O O2 0.20649(10) 0.24159(10) 1.2173(5) 0.0270(10) Uani d . 1
O O3 0.24209(11) 0.26156(13) 1.4501(6) 0.0452(13) Uani d . 1
O O4 0.14922(10) 0.22217(11) 1.0221(6) 0.0380(12) Uani d . 1
H H4A 0.1359 0.2177 0.9311 0.046 Uiso d R 1
H H4B 0.1484 0.2372 1.0862 0.046 Uiso d R 1
O O5 0.21484(11) 0.26883(10) 0.7888(6) 0.0380(11) Uani d . 1
H H5A 0.2364 0.2791 0.7510 0.046 Uiso d R 1
H H5B 0.2012 0.2604 0.6882 0.046 Uiso d R 1
N N1 0.22883(11) 0.21479(12) 0.9458(6) 0.0214(11) Uani d . 1
C C1 0.16729(16) 0.16270(15) 0.7572(8) 0.0277(15) Uani d . 1
C C2 0.13990(17) 0.13477(18) 0.6774(8) 0.0374(17) Uani d . 1
H H2 0.1214 0.1362 0.6404 0.045 Uiso calc R 1
C C3 0.14000(19) 0.10532(17) 0.6530(9) 0.0438(19) Uani d . 1
H H3 0.1218 0.0873 0.5969 0.053 Uiso calc R 1
C C4 0.1666(2) 0.10199(17) 0.7100(9) 0.0433(19) Uani d . 1
H H4 0.1663 0.0819 0.6935 0.052 Uiso calc R 1
C C5 0.19330(18) 0.12825(16) 0.7903(8) 0.0347(17) Uani d . 1
H H5 0.2108 0.1255 0.8321 0.042 Uiso calc R 1
C C6 0.19551(16) 0.15991(16) 0.8131(8) 0.0284(15) Uani d . 1
C C7 0.22537(16) 0.18693(15) 0.8888(8) 0.0271(14) Uani d . 1
H H7 0.2439 0.1841 0.8975 0.033 Uiso calc R 1
C C8 0.26063(14) 0.24078(14) 1.0005(8) 0.0235(13) Uani d . 1
C C9 0.28862(16) 0.24834(16) 0.8928(9) 0.0331(16) Uani d . 1
H H9 0.2861 0.2362 0.7850 0.040 Uiso calc R 1
C C10 0.32002(16) 0.27355(17) 0.9435(10) 0.0416(18) Uani d . 1
H H10 0.3385 0.2782 0.8708 0.050 Uiso calc R 1
C C11 0.32391(16) 0.29177(17) 1.1018(10) 0.0417(18) Uani d . 1
H H11 0.3450 0.3086 1.1375 0.050 Uiso calc R 1
C C12 0.29639(16) 0.28499(17) 1.2072(9) 0.0363(16) Uani d . 1
H H12 0.2993 0.2975 1.3136 0.044 Uiso calc R 1
C C13 0.26453(15) 0.26009(15) 1.1598(8) 0.0260(14) Uani d . 1
C C14 0.23604(16) 0.25394(15) 1.2861(8) 0.0274(14) Uani d . 1
Cu Cu2 0.125236(18) 0.237059(19) 0.53174(10) 0.0265(2) Uani d . 1
O O6 0.10684(10) 0.20564(11) 0.7302(5) 0.0344(11) Uani d . 1
O O7 0.13891(10) 0.25999(10) 0.2926(5) 0.0274(10) Uani d . 1
O O8 0.13426(14) 0.28805(15) 0.0616(6) 0.0645(17) Uani d . 1
O O9 0.15570(10) 0.22038(11) 0.4856(6) 0.0390(12) Uani d . 1
H H9A 0.1603 0.2095 0.5632 0.047 Uiso d R 1
H H9B 0.1700 0.2268 0.3992 0.047 Uiso d R 1
O O10 0.16392(12) 0.28662(14) 0.7373(6) 0.0585(15) Uani d . 1
H H10A 0.1579 0.2912 0.8344 0.070 Uiso d R 1
H H10B 0.1857 0.2986 0.7308 0.070 Uiso d R 1
N N2 0.09147(12) 0.24974(13) 0.5646(6) 0.0252(12) Uani d . 1
C C15 0.07471(16) 0.18645(16) 0.7482(8) 0.0294(15) Uani d . 1
C C16 0.06151(19) 0.15433(17) 0.8259(8) 0.0402(18) Uani d . 1
H H16 0.0761 0.1469 0.8608 0.048 Uiso calc R 1
C C17 0.0279(2) 0.13366(17) 0.8517(9) 0.0436(19) Uani d . 1
H H17 0.0202 0.1126 0.9030 0.052 Uiso calc R 1
C C18 0.0051(2) 0.14340(18) 0.8032(9) 0.047(2) Uani d . 1
H H18 -0.0176 0.1291 0.8219 0.057 Uiso calc R 1
C C19 0.01661(15) 0.17468(17) 0.7265(8) 0.0354(17) Uani d . 1
H H19 0.0015 0.1816 0.6937 0.042 Uiso calc R 1
C C20 0.05135(15) 0.19640(16) 0.6975(8) 0.0276(15) Uani d . 1
C C21 0.06180(15) 0.22910(16) 0.6232(7) 0.0255(14) Uani d . 1
H H21 0.0459 0.2358 0.6170 0.031 Uiso calc R 1
C C22 0.09928(15) 0.28254(15) 0.5119(8) 0.0265(14) Uani d . 1
C C23 0.08879(17) 0.30033(18) 0.6227(10) 0.0455(19) Uani d . 1
H H23 0.0766 0.2906 0.7300 0.055 Uiso calc R 1
C C24 0.09639(19) 0.3322(2) 0.5743(12) 0.060(2) Uani d . 1
H H24 0.0892 0.3439 0.6478 0.072 Uiso calc R 1
C C25 0.11456(18) 0.34640(19) 0.4175(13) 0.055(2) Uani d . 1
H H25 0.1201 0.3680 0.3852 0.066 Uiso calc R 1
C C26 0.12476(17) 0.32898(18) 0.3072(11) 0.0458(19) Uani d . 1
H H26 0.1365 0.3388 0.1989 0.055 Uiso calc R 1
C C27 0.11800(14) 0.29691(15) 0.3530(8) 0.0264(14) Uani d . 1
C C28 0.13100(15) 0.28052(16) 0.2270(8) 0.0306(15) Uani d . 1

loop_
_atom_site_aniso_label
_atom_site_aniso_U_11
_atom_site_aniso_U_22
_atom_site_aniso_U_33
_atom_site_aniso_U_12
_atom_site_aniso_U_13
_atom_site_aniso_U_23
Cu1 0.0258(4) 0.0341(5) 0.0223(4) 0.0202(4) -0.0012(3) -0.0043(3)
O1 0.040(3) 0.038(3) 0.024(2) 0.025(2) -0.009(2) -0.010(2)
O2 0.027(2) 0.034(3) 0.023(2) 0.017(2) 0.0033(18) -0.0045(19)
O3 0.037(3) 0.072(4) 0.027(3) 0.027(3) -0.005(2) -0.016(2)
O4 0.032(3) 0.059(3) 0.035(3) 0.032(2) -0.009(2) -0.016(2)
O5 0.038(3) 0.040(3) 0.030(3) 0.015(2) 0.001(2) 0.000(2)
N1 0.021(3) 0.026(3) 0.021(3) 0.015(2) 0.003(2) -0.002(2)
C1 0.039(4) 0.031(4) 0.012(3) 0.016(3) 0.006(3) -0.003(3)
C2 0.043(4) 0.049(5) 0.018(3) 0.021(4) -0.004(3) -0.005(3)
C3 0.046(5) 0.031(4) 0.034(4) 0.004(4) 0.002(3) -0.012(3)
C4 0.073(6) 0.024(4) 0.030(4) 0.023(4) 0.008(4) -0.002(3)
C5 0.062(5) 0.031(4) 0.025(3) 0.033(4) 0.012(3) 0.006(3)
C6 0.035(4) 0.035(4) 0.016(3) 0.019(3) 0.003(3) -0.002(3)
C7 0.033(4) 0.036(4) 0.020(3) 0.023(3) 0.006(3) 0.002(3)
C8 0.018(3) 0.026(3) 0.024(3) 0.009(3) 0.001(3) 0.003(3)
C9 0.033(4) 0.038(4) 0.033(4) 0.022(3) 0.007(3) 0.003(3)
C10 0.019(4) 0.042(4) 0.059(5) 0.011(3) 0.016(3) 0.005(4)
C11 0.023(4) 0.029(4) 0.062(5) 0.005(3) 0.000(3) -0.001(4)
C12 0.033(4) 0.041(4) 0.040(4) 0.021(4) -0.007(3) -0.013(3)
C13 0.031(4) 0.030(4) 0.022(3) 0.019(3) -0.001(3) 0.006(3)
C14 0.029(4) 0.025(4) 0.029(4) 0.015(3) -0.003(3) -0.001(3)
Cu2 0.0258(4) 0.0380(5) 0.0230(4) 0.0214(4) 0.0040(3) 0.0041(3)
O6 0.027(3) 0.057(3) 0.026(2) 0.025(2) 0.0041(19) 0.013(2)
O7 0.031(2) 0.033(3) 0.024(2) 0.020(2) 0.0059(19) 0.0051(19)
O8 0.092(5) 0.111(5) 0.032(3) 0.082(4) 0.021(3) 0.026(3)
O9 0.042(3) 0.067(3) 0.031(3) 0.044(3) 0.014(2) 0.018(2)
O10 0.052(3) 0.105(5) 0.032(3) 0.049(3) 0.014(2) 0.008(3)
N2 0.023(3) 0.035(3) 0.021(3) 0.018(3) 0.009(2) 0.002(2)
C15 0.033(4) 0.039(4) 0.016(3) 0.019(3) 0.004(3) -0.001(3)
C16 0.054(5) 0.040(4) 0.027(4) 0.023(4) 0.002(3) 0.007(3)
C17 0.057(5) 0.029(4) 0.031(4) 0.010(4) 0.009(4) 0.007(3)
C18 0.050(5) 0.040(5) 0.031(4) 0.007(4) 0.004(4) -0.009(3)
C19 0.023(4) 0.049(5) 0.019(3) 0.006(3) 0.002(3) -0.014(3)
C20 0.031(4) 0.041(4) 0.013(3) 0.020(3) 0.000(3) -0.004(3)
C21 0.026(4) 0.043(4) 0.017(3) 0.024(3) -0.001(3) -0.004(3)
C22 0.031(4) 0.028(4) 0.031(4) 0.023(3) -0.010(3) -0.010(3)
C23 0.040(4) 0.038(5) 0.052(5) 0.015(4) 0.011(4) -0.014(4)
C24 0.051(5) 0.046(5) 0.089(7) 0.028(4) 0.008(5) -0.023(5)
C25 0.038(5) 0.031(4) 0.103(7) 0.022(4) 0.005(5) 0.004(4)
C26 0.034(4) 0.043(5) 0.057(5) 0.017(4) 0.012(4) 0.015(4)
C27 0.018(3) 0.031(4) 0.032(3) 0.014(3) 0.003(3) 0.003(3)
C28 0.027(4) 0.039(4) 0.025(4) 0.016(3) 0.009(3) 0.009(3)

loop_
_atom_type_symbol
_atom_type_description
_atom_type_scat_dispersion_real
_atom_type_scat_dispersion_imag
_atom_type_scat_source
C C 0.0033 0.0016 'International Tables Vol C Tables 4.2.6.8 and 6.1.1.4'
H H 0.0000 0.0000 'International Tables Vol C Tables 4.2.6.8 and 6.1.1.4'
N N 0.0061 0.0033 'International Tables Vol C Tables 4.2.6.8 and 6.1.1.4'
O O 0.0106 0.0060 'International Tables Vol C Tables 4.2.6.8 and 6.1.1.4'
Cu Cu 0.3201 1.2651 'International Tables Vol C Tables 4.2.6.8 and 6.1.1.4'

loop_
_geom_angle_atom_site_label_1
_geom_angle_atom_site_label_2
_geom_angle_atom_site_label_3
_geom_angle
_geom_angle_publ_flag
O1 Cu1 N1 91.36(18) y
O1 Cu1 O2 163.21(18) y
N1 Cu1 O2 90.52(18) y
O1 Cu1 O4 87.33(18) y
N1 Cu1 O4 170.10(19) y
O2 Cu1 O4 87.96(17) y
O1 Cu1 O5 95.59(17) y
N1 Cu1 O5 93.28(18) y
O2 Cu1 O5 100.96(16) y
O4 Cu1 O5 96.62(17) y
C1 O1 Cu1 121.6(4) ?
C14 O2 Cu1 128.1(4) ?
Cu1 O4 H4A 116.5 ?
Cu1 O4 H4B 123.4 ?
H4A O4 H4B 107.0 ?
Cu1 O5 H5A 123.6 ?
Cu1 O5 H5B 98.6 ?
H5A O5 H5B 109.2 ?
C7 N1 C8 119.8(5) ?
C7 N1 Cu1 122.0(4) ?
C8 N1 Cu1 118.1(4) ?
O1 C1 C2 120.7(6) ?
O1 C1 C6 120.8(5) ?
C2 C1 C6 118.4(6) ?
C3 C2 C1 121.0(7) ?
C3 C2 H2 119.5 ?
C1 C2 H2 119.5 ?
C2 C3 C4 121.2(6) ?
C2 C3 H3 119.4 ?
C4 C3 H3 119.4 ?
C5 C4 C3 119.4(7) ?
C5 C4 H4 120.3 ?
C3 C4 H4 120.3 ?
C4 C5 C6 122.4(7) ?
C4 C5 H5 118.8 ?
C6 C5 H5 118.8 ?
C5 C6 C7 119.0(6) ?
C5 C6 C1 117.4(6) ?
C7 C6 C1 123.7(6) ?
N1 C7 C6 125.5(6) ?
N1 C7 H7 117.2 ?
C6 C7 H7 117.2 ?
C9 C8 C13 119.0(6) ?
C9 C8 N1 119.9(5) ?
C13 C8 N1 121.0(5) ?
C10 C9 C8 121.1(6) ?
C10 C9 H9 119.4 ?
C8 C9 H9 119.4 ?
C11 C10 C9 119.8(6) ?
C11 C10 H10 120.1 ?
C9 C10 H10 120.1 ?
C10 C11 C12 119.7(6) ?
C10 C11 H11 120.2 ?
C12 C11 H11 120.2 ?
C11 C12 C13 122.1(6) ?
C11 C12 H12 118.9 ?
C13 C12 H12 118.9 ?
C12 C13 C8 118.3(6) ?
C12 C13 C14 118.3(5) ?
C8 C13 C14 123.3(5) ?
O3 C14 O2 122.5(6) ?
O3 C14 C13 118.4(6) ?
O2 C14 C13 119.0(5) ?
O6 Cu2 N2 91.10(19) y
O6 Cu2 O9 87.79(17) y
N2 Cu2 O9 174.2(2) y
O6 Cu2 O7 166.71(19) y
N2 Cu2 O7 91.97(18) y
O9 Cu2 O7 87.86(17) y
O6 Cu2 O10 95.44(17) y
N2 Cu2 O10 88.08(18) y
O9 Cu2 O10 97.68(17) y
O7 Cu2 O10 97.59(16) y
C15 O6 Cu2 121.1(4) ?
C28 O7 Cu2 126.8(4) ?
Cu2 O9 H9A 124.7 ?
Cu2 O9 H9B 125.3 ?
H9A O9 H9B 108.2 ?
Cu2 O10 H10A 123.4 ?
Cu2 O10 H10B 127.2 ?
H10A O10 H10B 108.3 ?
C21 N2 C22 119.0(5) ?
C21 N2 Cu2 122.4(4) ?
C22 N2 Cu2 118.5(4) ?
O6 C15 C16 120.2(6) ?
O6 C15 C20 123.3(6) ?
C16 C15 C20 116.5(6) ?
C17 C16 C15 122.1(7) ?
C17 C16 H16 119.0 ?
C15 C16 H16 119.0 ?
C16 C17 C18 121.5(7) ?
C16 C17 H17 119.2 ?
C18 C17 H17 119.2 ?
C17 C18 C19 119.0(7) ?
C17 C18 H18 120.5 ?
C19 C18 H18 120.5 ?
C18 C19 C20 120.4(7) ?
C18 C19 H19 119.8 ?
C20 C19 H19 119.8 ?
C15 C20 C19 120.6(6) ?
C15 C20 C21 121.8(6) ?
C19 C20 C21 117.6(6) ?
N2 C21 C20 124.9(5) ?
N2 C21 H21 117.5 ?
C20 C21 H21 117.5 ?
C27 C22 C23 120.4(6) ?
C27 C22 N2 119.7(5) ?
C23 C22 N2 119.9(6) ?
C24 C23 C22 120.6(7) ?
C24 C23 H23 119.7 ?
C22 C23 H23 119.7 ?
C25 C24 C23 119.4(7) ?
C25 C24 H24 120.3 ?
C23 C24 H24 120.3 ?
C24 C25 C26 120.4(7) ?
C24 C25 H25 119.8 ?
C26 C25 H25 119.8 ?
C25 C26 C27 121.9(7) ?
C25 C26 H26 119.1 ?
C27 C26 H26 119.1 ?
C22 C27 C26 117.3(6) ?
C22 C27 C28 125.0(5) ?
C26 C27 C28 117.7(6) ?
O8 C28 O7 122.2(6) ?
O8 C28 C27 118.0(6) ?
O7 C28 C27 119.7(5) ?

loop_
_geom_bond_atom_site_label_1
_geom_bond_atom_site_label_2
_geom_bond_distance
_geom_bond_publ_flag
Cu1 O1 1.919(4) y
Cu1 N1 1.952(4) y
Cu1 O2 1.957(4) y
Cu1 O4 1.967(4) y
Cu1 O5 2.290(4) y
Cu1 Cu2 4.6740(10) y
O1 C1 1.325(7) ?
O2 C14 1.288(7) ?
O3 C14 1.225(7) ?
O4 H4A 0.8505 ?
O4 H4B 0.8536 ?
O5 H5A 0.9042 ?
O5 H5B 0.9097 ?
N1 C7 1.284(7) ?
N1 C8 1.413(7) ?
C1 C2 1.403(9) ?
C1 C6 1.433(9) ?
C2 C3 1.376(9) ?
C2 H2 0.9300 ?
C3 C4 1.379(10) ?
C3 H3 0.9300 ?
C4 C5 1.354(9) ?
C4 H4 0.9300 ?
C5 C6 1.426(8) ?
C5 H5 0.9300 ?
C6 C7 1.429(9) ?
C7 H7 0.9300 ?
C8 C9 1.396(8) ?
C8 C13 1.409(8) ?
C9 C10 1.382(9) ?
C9 H9 0.9300 ?
C10 C11 1.376(9) ?
C10 H10 0.9300 ?
C11 C12 1.377(9) ?
C11 H11 0.9300 ?
C12 C13 1.385(8) ?
C12 H12 0.9300 ?
C13 C14 1.507(8) ?
Cu2 O6 1.909(4) y
Cu2 N2 1.938(5) y
Cu2 O9 1.944(4) y
Cu2 O7 1.955(4) y
Cu2 O10 2.559(5) y
O6 C15 1.302(7) ?
O7 C28 1.267(7) ?
O8 C28 1.229(7) ?
O9 H9A 0.8480 ?
O9 H9B 0.8458 ?
O10 H10A 0.8187 ?
O10 H10B 0.8742 ?
N2 C21 1.290(7) ?
N2 C22 1.424(7) ?
C15 C16 1.410(9) ?
C15 C20 1.418(8) ?
C16 C17 1.372(10) ?
C16 H16 0.9300 ?
C17 C18 1.382(10) ?
C17 H17 0.9300 ?
C18 C19 1.383(9) ?
C18 H18 0.9300 ?
C19 C20 1.422(8) ?
C19 H19 0.9300 ?
C20 C21 1.442(8) ?
C21 H21 0.9300 ?
C22 C27 1.388(8) ?
C22 C23 1.396(8) ?
C23 C24 1.379(10) ?
C23 H23 0.9300 ?
C24 C25 1.364(11) ?
C24 H24 0.9300 ?
C25 C26 1.373(10) ?
C25 H25 0.9300 ?
C26 C27 1.394(9) ?
C26 H26 0.9300 ?
C27 C28 1.489(8) ?

loop_
_geom_hbond_atom_site_label_D
_geom_hbond_atom_site_label_H
_geom_hbond_atom_site_label_A
_geom_hbond_site_symmetry_A
_geom_hbond_distance_DH
_geom_hbond_distance_HA
_geom_hbond_distance_DA
_geom_hbond_angle_DHA
_geom_hbond_publ_flag
O10 H10B O5 . 0.87 2.40 2.882(7) 115 yes
O10 H10A O8 1_556 0.82 1.93 2.727(6) 163 yes
O9 H9B O2 1_554 0.85 1.97 2.813(5) 174 yes
O9 H9A O1 . 0.85 1.84 2.667(6) 166 yes
O5 H5A O3 1_554 0.90 2.37 2.842(6) 112 yes
O4 H4B O7 1_556 0.85 1.99 2.814(6) 161 yes
O4 H4A O6 . 0.85 1.86 2.711(6) 177 yes
C23 H23 Cg3 12_557 0.93 2.87 3.618(9) 139 yes

loop_
_geom_torsion_atom_site_label_1
_geom_torsion_atom_site_label_2
_geom_torsion_atom_site_label_3
_geom_torsion_atom_site_label_4
_geom_torsion
N1 Cu1 O1 C1 42.3(4)
O2 Cu1 O1 C1 -54.0(8)
O4 Cu1 O1 C1 -127.8(4)
O5 Cu1 O1 C1 135.8(4)
O1 Cu1 O2 C14 116.5(7)
N1 Cu1 O2 C14 20.0(5)
O4 Cu1 O2 C14 -169.8(5)
O5 Cu1 O2 C14 -73.4(5)
O1 Cu1 N1 C7 -30.0(5)
O2 Cu1 N1 C7 133.3(5)
O5 Cu1 N1 C7 -125.7(5)
O1 Cu1 N1 C8 152.9(4)
O2 Cu1 N1 C8 -43.8(4)
O5 Cu1 N1 C8 57.2(4)
Cu1 O1 C1 C2 149.6(4)
Cu1 O1 C1 C6 -33.6(7)
O1 C1 C2 C3 176.9(6)
C6 C1 C2 C3 0.0(9)
C1 C2 C3 C4 1.6(10)
C2 C3 C4 C5 -0.5(10)
C3 C4 C5 C6 -2.1(10)
C4 C5 C6 C7 -176.2(6)
C4 C5 C6 C1 3.6(9)
O1 C1 C6 C5 -179.3(5)
C2 C1 C6 C5 -2.4(8)
O1 C1 C6 C7 0.4(9)
C2 C1 C6 C7 177.3(6)
C8 N1 C7 C6 -173.7(5)
Cu1 N1 C7 C6 9.3(8)
C5 C6 C7 N1 -167.6(6)
C1 C6 C7 N1 12.7(9)
C7 N1 C8 C9 44.1(8)
Cu1 N1 C8 C9 -138.7(5)
C7 N1 C8 C13 -138.0(6)
Cu1 N1 C8 C13 39.1(7)
C13 C8 C9 C10 2.3(9)
N1 C8 C9 C10 -179.8(6)
C8 C9 C10 C11 -0.5(11)
C9 C10 C11 C12 -0.8(11)
C10 C11 C12 C13 0.3(11)
C11 C12 C13 C8 1.5(10)
C11 C12 C13 C14 178.5(6)
C9 C8 C13 C12 -2.8(9)
N1 C8 C13 C12 179.4(5)
C9 C8 C13 C14 -179.7(5)
N1 C8 C13 C14 2.5(9)
Cu1 O2 C14 O3 -170.2(5)
Cu1 O2 C14 C13 11.4(8)
C12 C13 C14 O3 -25.6(9)
C8 C13 C14 O3 151.3(6)
C12 C13 C14 O2 152.9(6)
C8 C13 C14 O2 -30.2(9)
N2 Cu2 O6 C15 42.2(5)
O9 Cu2 O6 C15 -132.1(5)
O7 Cu2 O6 C15 -61.1(9)
O10 Cu2 O6 C15 130.4(4)
O6 Cu2 O7 C28 116.2(8)
N2 Cu2 O7 C28 12.9(5)
O9 Cu2 O7 C28 -172.9(5)
O10 Cu2 O7 C28 -75.4(5)
O6 Cu2 N2 C21 -31.0(5)
O7 Cu2 N2 C21 136.1(5)
O10 Cu2 N2 C21 -126.4(5)
O6 Cu2 N2 C22 152.6(4)
O7 Cu2 N2 C22 -40.3(4)
O10 Cu2 N2 C22 57.2(4)
Cu2 O6 C15 C16 148.9(5)
Cu2 O6 C15 C20 -32.9(7)
O6 C15 C16 C17 178.3(6)
C20 C15 C16 C17 -0.1(9)
C15 C16 C17 C18 -0.3(10)
C16 C17 C18 C19 0.2(10)
C17 C18 C19 C20 0.2(9)
O6 C15 C20 C19 -177.9(5)
C16 C15 C20 C19 0.5(8)
O6 C15 C20 C21 -0.7(9)
C16 C15 C20 C21 177.6(5)
C18 C19 C20 C15 -0.6(9)
C18 C19 C20 C21 -177.8(6)
C22 N2 C21 C20 -173.7(5)
Cu2 N2 C21 C20 9.9(8)
C15 C20 C21 N2 13.2(9)
C19 C20 C21 N2 -169.6(5)
C21 N2 C22 C27 -137.8(6)
Cu2 N2 C22 C27 38.8(7)
C21 N2 C22 C23 43.8(8)
Cu2 N2 C22 C23 -139.7(5)
C27 C22 C23 C24 1.0(10)
N2 C22 C23 C24 179.5(6)
C22 C23 C24 C25 -0.5(12)
C23 C24 C25 C26 1.0(12)
C24 C25 C26 C27 -2.0(12)
C23 C22 C27 C26 -1.9(9)
N2 C22 C27 C26 179.6(6)
C23 C22 C27 C28 178.8(6)
N2 C22 C27 C28 0.4(9)
C25 C26 C27 C22 2.5(10)
C25 C26 C27 C28 -178.3(6)
Cu2 O7 C28 O8 -163.3(5)
Cu2 O7 C28 C27 18.1(8)
C22 C27 C28 O8 149.7(7)
C26 C27 C28 O8 -29.5(9)
C22 C27 C28 O7 -31.7(9)
C26 C27 C28 O7 149.1(6)
